data_1544970
loop_
_publ_author_name
'S\'anchez-Rodr\'iguez, E P'
'Hochberger-Roa, F'
'Corona-S\'anchez, R'
'Barquera-Lozada, J E'
'Toscano, R. A.'
'Urrutigo\"ity, M'
'Gouygou, M.'
'Ortega-Alfaro, M C'
'L\'opez-Cort\'es, J G'

_publ_section_title
;
 Chiral bidentate [N,S]-ferrocene ligands based on a thiazoline framework.
 Synthesis and use in palladium-catalyzed asymmetric allylic alkylation.
;
_journal_issue 5
_journal_name_full 'Dalton transactions (Cambridge, England : 2003)'
_journal_page_first 1510
_journal_page_last 1519
_journal_paper_doi 10.1039/c6dt04119a
_journal_volume 46
_journal_year 2017
_chemical_absolute_configuration rmad
_chemical_formula_moiety 'C20 H19 Fe N S2'
_chemical_formula_sum 'C20 H19 Fe N S2'
_chemical_formula_weight 393.33
_space_group_crystal_system trigonal
_space_group_IT_number 145
_space_group_name_Hall 'P 32'
_space_group_name_H-M_alt 'P 32'
_symmetry_space_group_name_Hall 'P 32'
_symmetry_space_group_name_H-M 'P 32'
_atom_sites_solution_hydrogens geom
_atom_sites_solution_primary direct
_atom_sites_solution_secondary difmap
_audit_creation_method SHELXL-2014/7
_audit_update_record
;
2016-08-30 deposited with the CCDC.
2017-01-02 downloaded from the CCDC.
;
_cell_angle_alpha 90
_cell_angle_beta 90
_cell_angle_gamma 120
_cell_formula_units_Z 3
_cell_length_a 10.9404(2)
_cell_length_b 10.9404(2)
_cell_length_c 13.0885(3)
_cell_measurement_reflns_used 3557
_cell_measurement_temperature 298(2)
_cell_measurement_theta_max 25.22
_cell_measurement_theta_min 2.65
_cell_volume 1356.71(5)
_computing_cell_refinement 'APEX2 v2012.10.0(Bruker, 2012)'
_computing_data_collection 'APEX2 v2012.10.0(Bruker, 2012)'
_computing_data_reduction 'SAINT V8.27B (Bruker, 2012)'
_computing_molecular_graphics 'XP V 5.1 (Bruker, 1998)'
_computing_publication_material 'CIFTAB V 2013/2 (Sheldrick, 2013)'
_computing_structure_refinement 'SHELXL-2014/7 (Sheldrick, 2014)'
_computing_structure_solution 'SHELXS-2012 (Bruker, 2013)'
_diffrn_ambient_temperature 298(2)
_diffrn_detector_area_resol_mean 8.333
_diffrn_measured_fraction_theta_full 0.999
_diffrn_measured_fraction_theta_max 0.999
_diffrn_measurement_device_type 'Bruker Smart Apex CCD diffractometer 01-670-01'
_diffrn_measurement_method \w-scans
_diffrn_radiation_monochromator graphite
_diffrn_radiation_type MoK\a
_diffrn_radiation_wavelength 0.71073
_diffrn_reflns_av_R_equivalents 0.0302
_diffrn_reflns_av_unetI/netI 0.0430
_diffrn_reflns_Laue_measured_fraction_full 0.999
_diffrn_reflns_Laue_measured_fraction_max 0.999
_diffrn_reflns_limit_h_max 14
_diffrn_reflns_limit_h_min -12
_diffrn_reflns_limit_k_max 14
_diffrn_reflns_limit_k_min -14
_diffrn_reflns_limit_l_max 17
_diffrn_reflns_limit_l_min -17
_diffrn_reflns_number 11659
_diffrn_reflns_point_group_measured_fraction_full 0.998
_diffrn_reflns_point_group_measured_fraction_max 0.997
_diffrn_reflns_theta_full 25.242
_diffrn_reflns_theta_max 28.235
_diffrn_reflns_theta_min 2.149
_diffrn_source 'fine-focus sealed tube'
_exptl_absorpt_coefficient_mu 1.065
_exptl_absorpt_correction_T_max 0.7457
_exptl_absorpt_correction_T_min 0.6352
_exptl_absorpt_correction_type multi-scan
_exptl_absorpt_process_details '(Sheldrick, 2012)'
_exptl_crystal_colour orange
_exptl_crystal_density_diffrn 1.444
_exptl_crystal_description prism
_exptl_crystal_F_000 612
_exptl_crystal_size_max 0.438
_exptl_crystal_size_mid 0.247
_exptl_crystal_size_min 0.187
_refine_diff_density_max 0.169
_refine_diff_density_min -0.207
_refine_diff_density_rms 0.042
_refine_ls_abs_structure_details
;
 Flack x determined using 1604 quotients [(I+)-(I-)]/[(I+)+(I-)]
 (Parsons, Flack and Wagner, Acta Cryst. B69 (2013) 249-259).
;
_refine_ls_abs_structure_Flack 0.011(8)
_refine_ls_extinction_method none
_refine_ls_goodness_of_fit_ref 1.007
_refine_ls_hydrogen_treatment constr
_refine_ls_matrix_type full
_refine_ls_number_parameters 218
_refine_ls_number_reflns 4457
_refine_ls_number_restraints 1
_refine_ls_restrained_S_all 1.007
_refine_ls_R_factor_all 0.0410
_refine_ls_R_factor_gt 0.0295
_refine_ls_shift/su_max 0.000
_refine_ls_shift/su_mean 0.000
_refine_ls_structure_factor_coef Fsqd
_refine_ls_weighting_details 'w=1/[\s^2^(Fo^2^)+(0.0227P)^2^] where P=(Fo^2^+2Fc^2^)/3'
_refine_ls_weighting_scheme calc
_refine_ls_wR_factor_gt 0.0569
_refine_ls_wR_factor_ref 0.0626
_reflns_Friedel_coverage 0.995
_reflns_Friedel_fraction_full 0.997
_reflns_Friedel_fraction_max 0.994
_reflns_number_gt 3785
_reflns_number_total 4457
_reflns_threshold_expression 'I > 2\s(I)'
_cod_data_source_file c6dt04119a2.cif
_cod_data_source_block Compound_5c
_cod_depositor_comments 'Adding full bibliography for 1544970--1544972.cif.'
_cod_original_cell_volume 1356.71(6)
_cod_database_code 1544970
_shelx_shelxl_version_number 2014/7
_shelx_space_group_comment
;
The symmetry employed for this shelxl refinement is uniquely defined
by the following loop, which should always be used as a source of
symmetry information in preference to the above space-group names.
They are only intended as comments.
;
_shelx_estimated_absorpt_t_min 0.653
_shelx_estimated_absorpt_t_max 0.826

loop_
_space_group_symop_operation_xyz
'x, y, z'
'-y, x-y, z+2/3'
'-x+y, -x, z+1/3'

loop_
_atom_site_label
_atom_site_type_symbol
_atom_site_fract_x
_atom_site_fract_y
_atom_site_fract_z
_atom_site_U_iso_or_equiv
_atom_site_adp_type
_atom_site_occupancy
_atom_site_site_symmetry_order
_atom_site_calc_flag
_atom_site_refinement_flags_posn
_atom_site_refinement_flags_adp
Fe1 Fe 0.70834(4) 0.61251(5) 0.16122(3) 0.04233(12) Uani 1 1 d . .
S1 S 0.40095(9) 0.32441(9) 0.19922(8) 0.0525(2) Uani 1 1 d . .
C1 C 0.5643(3) 0.6175(3) 0.2568(2) 0.0370(6) Uani 1 1 d . .
C2 C 0.4981(3) 0.5088(3) 0.1801(3) 0.0399(7) Uani 1 1 d . .
C3 C 0.5330(4) 0.5746(4) 0.0823(3) 0.0472(8) Uani 1 1 d . .
H3 H 0.5028 0.5264 0.0162 0.057 Uiso 1 1 calc R U
C4 C 0.6196(4) 0.7225(4) 0.0973(3) 0.0517(9) Uani 1 1 d . .
H4 H 0.6616 0.7938 0.0433 0.062 Uiso 1 1 calc R U
C5 C 0.6399(4) 0.7482(3) 0.2027(3) 0.0440(8) Uani 1 1 d . .
H5 H 0.6984 0.8410 0.2343 0.053 Uiso 1 1 calc R U
C6 C 0.8312(7) 0.5607(11) 0.2441(5) 0.107(2) Uani 1 1 d . .
H6 H 0.8194 0.5344 0.3165 0.128 Uiso 1 1 calc R U
C7 C 0.7718(5) 0.4686(6) 0.1611(8) 0.108(2) Uani 1 1 d . .
H7 H 0.7110 0.3659 0.1645 0.129 Uiso 1 1 calc R U
C8 C 0.8182(7) 0.5497(10) 0.0736(5) 0.110(2) Uani 1 1 d . .
H8 H 0.7956 0.5149 0.0032 0.132 Uiso 1 1 calc R U
C9 C 0.9055(6) 0.6880(8) 0.1028(6) 0.1006(19) Uani 1 1 d . .
H9 H 0.9538 0.7688 0.0565 0.121 Uiso 1 1 calc R U
C10 C 0.9127(5) 0.6938(8) 0.2048(7) 0.106(2) Uani 1 1 d . .
H10 H 0.9670 0.7798 0.2453 0.127 Uiso 1 1 calc R U
S11 S 0.48251(11) 0.44536(9) 0.43363(8) 0.0564(2) Uani 1 1 d . .
C12 C 0.5603(3) 0.6095(3) 0.3682(2) 0.0389(7) Uani 1 1 d . .
N13 N 0.6092(3) 0.7200(3) 0.4225(2) 0.0502(7) Uani 1 1 d . .
C14 C 0.5796(4) 0.6909(4) 0.5319(3) 0.0502(9) Uani 1 1 d . .
H14 H 0.6641 0.7552 0.5710 0.060 Uiso 1 1 calc R U
C15 C 0.5420(5) 0.5382(4) 0.5539(3) 0.0617(10) Uani 1 1 d . .
H15A H 0.4679 0.4961 0.6049 0.074 Uiso 1 1 calc R U
H15B H 0.6239 0.5351 0.5787 0.074 Uiso 1 1 calc R U
C16 C 0.4602(5) 0.7179(5) 0.5603(3) 0.0743(12) Uani 1 1 d . .
H16A H 0.4845 0.8116 0.5398 0.111 Uiso 1 1 calc R U
H16B H 0.4456 0.7085 0.6329 0.111 Uiso 1 1 calc R U
H16C H 0.3752 0.6506 0.5261 0.111 Uiso 1 1 calc R U
C17 C 0.2258(3) 0.2787(4) 0.1669(3) 0.0446(8) Uani 1 1 d . .
C18 C 0.1342(5) 0.1395(4) 0.1420(4) 0.0829(14) Uani 1 1 d . .
H18 H 0.1656 0.0747 0.1421 0.099 Uiso 1 1 calc R U
C19 C -0.0047(5) 0.0963(6) 0.1170(5) 0.1067(19) Uani 1 1 d . .
H19 H -0.0665 0.0026 0.1000 0.128 Uiso 1 1 calc R U
C20 C -0.0507(5) 0.1917(8) 0.1172(5) 0.0981(19) Uani 1 1 d . .
H20 H -0.1443 0.1625 0.1016 0.118 Uiso 1 1 calc R U
C21 C 0.0399(4) 0.3289(6) 0.1403(4) 0.0769(13) Uani 1 1 d . .
H21 H 0.0087 0.3938 0.1386 0.092 Uiso 1 1 calc R U
C22 C 0.1784(4) 0.3729(4) 0.1662(3) 0.0538(9) Uani 1 1 d . .
H22 H 0.2394 0.4668 0.1833 0.065 Uiso 1 1 calc R U

loop_
_atom_site_aniso_label
_atom_site_aniso_U_11
_atom_site_aniso_U_22
_atom_site_aniso_U_33
_atom_site_aniso_U_23
_atom_site_aniso_U_13
_atom_site_aniso_U_12
Fe1 0.0306(2) 0.0465(3) 0.0492(2) -0.0024(2) -0.0009(2) 0.0188(2)
S1 0.0416(4) 0.0344(4) 0.0811(7) -0.0087(4) -0.0136(4) 0.0187(4)
C1 0.0308(15) 0.0322(15) 0.0491(17) -0.0015(13) -0.0005(13) 0.0165(13)
C2 0.0305(15) 0.0378(17) 0.0543(18) -0.0024(15) -0.0056(14) 0.0191(14)
C3 0.0434(18) 0.055(2) 0.0492(19) -0.0067(16) -0.0124(16) 0.0293(16)
C4 0.056(2) 0.049(2) 0.051(2) 0.0095(16) -0.0017(17) 0.0267(17)
C5 0.0438(18) 0.0350(17) 0.0504(18) 0.0015(14) -0.0018(15) 0.0177(14)
C6 0.080(4) 0.190(8) 0.099(4) 0.019(5) -0.001(3) 0.103(5)
C7 0.050(3) 0.069(3) 0.222(8) -0.002(5) 0.003(4) 0.044(3)
C8 0.082(4) 0.183(8) 0.102(4) -0.060(5) -0.015(3) 0.095(5)
C9 0.051(3) 0.120(5) 0.128(5) 0.024(4) 0.041(3) 0.041(3)
C10 0.037(3) 0.131(6) 0.146(6) -0.051(5) -0.028(3) 0.040(3)
S11 0.0644(6) 0.0350(4) 0.0634(6) 0.0098(4) 0.0084(5) 0.0201(4)
C12 0.0308(15) 0.0334(16) 0.0518(18) 0.0031(14) 0.0030(13) 0.0155(13)
N13 0.0572(18) 0.0366(15) 0.0508(16) -0.0010(13) 0.0020(14) 0.0189(13)
C14 0.049(2) 0.048(2) 0.046(2) -0.0041(16) -0.0032(15) 0.0189(16)
C15 0.070(3) 0.068(3) 0.054(2) 0.0111(19) 0.0086(19) 0.039(2)
C16 0.078(3) 0.078(3) 0.077(3) -0.017(2) 0.004(2) 0.046(3)
C17 0.0320(16) 0.0421(18) 0.0487(19) -0.0032(15) 0.0013(14) 0.0102(14)
C18 0.047(2) 0.046(2) 0.133(4) -0.004(3) -0.012(2) 0.006(2)
C19 0.050(3) 0.069(3) 0.154(5) -0.009(3) -0.021(3) -0.005(3)
C20 0.029(2) 0.122(5) 0.111(4) 0.005(4) -0.007(2) 0.014(3)
C21 0.049(3) 0.109(4) 0.080(3) 0.011(3) 0.006(2) 0.045(3)
C22 0.0414(19) 0.058(2) 0.060(2) -0.0056(18) -0.0008(16) 0.0227(17)

loop_
_atom_type_symbol
_atom_type_description
_atom_type_scat_dispersion_real
_atom_type_scat_dispersion_imag
_atom_type_scat_source
C C 0.0033 0.0016 'International Tables Vol C Tables 4.2.6.8 and 6.1.1.4'
H H 0.0000 0.0000 'International Tables Vol C Tables 4.2.6.8 and 6.1.1.4'
N N 0.0061 0.0033 'International Tables Vol C Tables 4.2.6.8 and 6.1.1.4'
S S 0.1246 0.1234 'International Tables Vol C Tables 4.2.6.8 and 6.1.1.4'
Fe Fe 0.3463 0.8444 'International Tables Vol C Tables 4.2.6.8 and 6.1.1.4'

loop_
_geom_angle_atom_site_label_1
_geom_angle_atom_site_label_2
_geom_angle_atom_site_label_3
_geom_angle
C2 Fe1 C7 107.70(18)
C2 Fe1 C8 126.0(2)
C7 Fe1 C8 40.1(3)
C2 Fe1 C6 120.8(3)
C7 Fe1 C6 40.6(3)
C8 Fe1 C6 67.3(3)
C2 Fe1 C3 41.31(14)
C7 Fe1 C3 120.0(2)
C8 Fe1 C3 107.73(19)
C6 Fe1 C3 155.6(3)
C2 Fe1 C10 155.8(3)
C7 Fe1 C10 66.9(3)
C8 Fe1 C10 66.1(2)
C6 Fe1 C10 39.6(3)
C3 Fe1 C10 162.3(3)
C2 Fe1 C9 163.5(3)
C7 Fe1 C9 66.9(3)
C8 Fe1 C9 39.8(3)
C6 Fe1 C9 66.1(3)
C3 Fe1 C9 126.4(3)
C10 Fe1 C9 38.4(3)
C2 Fe1 C1 41.86(12)
C7 Fe1 C1 126.6(3)
C8 Fe1 C1 164.1(3)
C6 Fe1 C1 108.1(2)
C3 Fe1 C1 69.71(13)
C10 Fe1 C1 120.9(2)
C9 Fe1 C1 154.0(3)
C2 Fe1 C5 69.21(13)
C7 Fe1 C5 164.5(3)
C8 Fe1 C5 153.8(3)
C6 Fe1 C5 126.9(3)
C3 Fe1 C5 68.38(14)
C10 Fe1 C5 109.3(2)
C9 Fe1 C5 120.3(2)
C1 Fe1 C5 41.10(12)
C2 Fe1 C4 68.85(14)
C7 Fe1 C4 154.5(3)
C8 Fe1 C4 120.2(3)
C6 Fe1 C4 163.0(3)
C3 Fe1 C4 40.63(14)
C10 Fe1 C4 126.5(3)
C9 Fe1 C4 108.9(2)
C1 Fe1 C4 68.71(14)
C5 Fe1 C4 39.95(14)
C2 S1 C17 103.68(16)
C5 C1 C2 106.3(3)
C5 C1 C12 122.7(3)
C2 C1 C12 131.1(3)
C5 C1 Fe1 69.75(18)
C2 C1 Fe1 68.07(17)
C12 C1 Fe1 127.8(2)
C3 C2 C1 108.2(3)
C3 C2 S1 124.1(3)
C1 C2 S1 127.6(3)
C3 C2 Fe1 70.23(19)
C1 C2 Fe1 70.06(17)
S1 C2 Fe1 121.88(16)
C4 C3 C2 107.9(3)
C4 C3 Fe1 70.93(19)
C2 C3 Fe1 68.46(18)
C4 C3 H3 126.0
C2 C3 H3 126.0
Fe1 C3 H3 126.0
C5 C4 C3 108.2(3)
C5 C4 Fe1 69.2(2)
C3 C4 Fe1 68.43(19)
C5 C4 H4 125.9
C3 C4 H4 125.9
Fe1 C4 H4 125.9
C4 C5 C1 109.4(3)
C4 C5 Fe1 70.9(2)
C1 C5 Fe1 69.15(18)
C4 C5 H5 125.3
C1 C5 H5 125.3
Fe1 C5 H5 125.3
C10 C6 C7 107.2(6)
C10 C6 Fe1 70.8(3)
C7 C6 Fe1 69.6(3)
C10 C6 H6 126.4
C7 C6 H6 126.4
Fe1 C6 H6 126.4
C8 C7 C6 107.0(6)
C8 C7 Fe1 70.0(3)
C6 C7 Fe1 69.8(3)
C8 C7 H7 126.5
C6 C7 H7 126.5
Fe1 C7 H7 126.5
C9 C8 C7 107.7(6)
C9 C8 Fe1 70.8(3)
C7 C8 Fe1 69.9(3)
C9 C8 H8 126.1
C7 C8 H8 126.1
Fe1 C8 H8 126.1
C10 C9 C8 108.7(6)
C10 C9 Fe1 70.7(3)
C8 C9 Fe1 69.3(3)
C10 C9 H9 125.6
C8 C9 H9 125.6
Fe1 C9 H9 125.6
C9 C10 C6 109.4(6)
C9 C10 Fe1 70.9(3)
C6 C10 Fe1 69.6(3)
C9 C10 H10 125.3
C6 C10 H10 125.3
Fe1 C10 H10 125.3
C12 S11 C15 89.75(17)
N13 C12 C1 121.1(3)
N13 C12 S11 117.0(3)
C1 C12 S11 121.8(2)
C12 N13 C14 113.5(3)
N13 C14 C16 108.3(3)
N13 C14 C15 109.2(3)
C16 C14 C15 112.1(3)
N13 C14 H14 109.1
C16 C14 H14 109.1
C15 C14 H14 109.1
C14 C15 S11 105.9(2)
C14 C15 H15A 110.6
S11 C15 H15A 110.6
C14 C15 H15B 110.6
S11 C15 H15B 110.6
H15A C15 H15B 108.7
C14 C16 H16A 109.5
C14 C16 H16B 109.5
H16A C16 H16B 109.5
C14 C16 H16C 109.5
H16A C16 H16C 109.5
H16B C16 H16C 109.5
C22 C17 C18 119.4(3)
C22 C17 S1 123.6(3)
C18 C17 S1 117.0(3)
C17 C18 C19 120.0(5)
C17 C18 H18 120.0
C19 C18 H18 120.0
C20 C19 C18 119.9(5)
C20 C19 H19 120.0
C18 C19 H19 120.0
C21 C20 C19 120.1(4)
C21 C20 H20 120.0
C19 C20 H20 120.0
C20 C21 C22 120.5(5)
C20 C21 H21 119.8
C22 C21 H21 119.8
C17 C22 C21 120.1(4)
C17 C22 H22 119.9
C21 C22 H22 119.9

loop_
_geom_bond_atom_site_label_1
_geom_bond_atom_site_label_2
_geom_bond_distance
Fe1 C2 2.007(3)
Fe1 C7 2.014(5)
Fe1 C8 2.015(5)
Fe1 C6 2.017(5)
Fe1 C3 2.031(3)
Fe1 C10 2.031(5)
Fe1 C9 2.034(4)
Fe1 C1 2.034(3)
Fe1 C5 2.042(3)
Fe1 C4 2.064(4)
S1 C2 1.766(3)
S1 C17 1.773(3)
C1 C5 1.431(4)
C1 C2 1.444(4)
C1 C12 1.460(5)
C2 C3 1.425(5)
C3 C4 1.422(5)
C3 H3 0.9800
C4 C5 1.403(5)
C4 H4 0.9800
C5 H5 0.9800
C6 C10 1.372(9)
C6 C7 1.400(9)
C6 H6 0.9800
C7 C8 1.382(9)
C7 H7 0.9800
C8 C9 1.379(9)
C8 H8 0.9800
C9 C10 1.337(9)
C9 H9 0.9800
C10 H10 0.9800
S11 C12 1.776(3)
S11 C15 1.809(4)
C12 N13 1.267(4)
N13 C14 1.467(5)
C14 C16 1.523(6)
C14 C15 1.534(6)
C14 H14 0.9800
C15 H15A 0.9700
C15 H15B 0.9700
C16 H16A 0.9600
C16 H16B 0.9600
C16 H16C 0.9600
C17 C22 1.366(5)
C17 C18 1.380(5)
C18 C19 1.386(7)
C18 H18 0.9300
C19 C20 1.366(8)
C19 H19 0.9300
C20 C21 1.356(8)
C20 H20 0.9300
C21 C22 1.384(6)
C21 H21 0.9300
C22 H22 0.9300

loop_
_geom_torsion_atom_site_label_1
_geom_torsion_atom_site_label_2
_geom_torsion_atom_site_label_3
_geom_torsion_atom_site_label_4
_geom_torsion
C5 C1 C2 C3 -0.6(3)
C12 C1 C2 C3 178.1(3)
Fe1 C1 C2 C3 -60.2(2)
C5 C1 C2 S1 175.0(2)
C12 C1 C2 S1 -6.3(5)
Fe1 C1 C2 S1 115.4(3)
C5 C1 C2 Fe1 59.6(2)
C12 C1 C2 Fe1 -121.8(3)
C17 S1 C2 C3 -73.7(3)
C17 S1 C2 C1 111.4(3)
C17 S1 C2 Fe1 -160.2(2)
C1 C2 C3 C4 -0.1(4)
S1 C2 C3 C4 -175.9(2)
Fe1 C2 C3 C4 -60.2(2)
C1 C2 C3 Fe1 60.1(2)
S1 C2 C3 Fe1 -115.7(2)
C2 C3 C4 C5 0.8(4)
Fe1 C3 C4 C5 -57.8(3)
C2 C3 C4 Fe1 58.6(2)
C3 C4 C5 C1 -1.2(4)
Fe1 C4 C5 C1 -58.6(2)
C3 C4 C5 Fe1 57.4(2)
C2 C1 C5 C4 1.1(4)
C12 C1 C5 C4 -177.7(3)
Fe1 C1 C5 C4 59.6(3)
C2 C1 C5 Fe1 -58.5(2)
C12 C1 C5 Fe1 122.7(3)
C10 C6 C7 C8 -0.7(6)
Fe1 C6 C7 C8 60.4(4)
C10 C6 C7 Fe1 -61.1(4)
C6 C7 C8 C9 0.7(6)
Fe1 C7 C8 C9 61.1(4)
C6 C7 C8 Fe1 -60.3(3)
C7 C8 C9 C10 -0.5(6)
Fe1 C8 C9 C10 59.9(4)
C7 C8 C9 Fe1 -60.5(4)
C8 C9 C10 C6 0.1(6)
Fe1 C9 C10 C6 59.2(4)
C8 C9 C10 Fe1 -59.1(4)
C7 C6 C10 C9 0.4(6)
Fe1 C6 C10 C9 -60.0(4)
C7 C6 C10 Fe1 60.3(3)
C5 C1 C12 N13 9.0(5)
C2 C1 C12 N13 -169.5(3)
Fe1 C1 C12 N13 97.7(4)
C5 C1 C12 S11 -172.9(2)
C2 C1 C12 S11 8.7(5)
Fe1 C1 C12 S11 -84.2(3)
C15 S11 C12 N13 -7.3(3)
C15 S11 C12 C1 174.5(3)
C1 C12 N13 C14 172.5(3)
S11 C12 N13 C14 -5.8(4)
C12 N13 C14 C16 -103.5(4)
C12 N13 C14 C15 18.8(4)
N13 C14 C15 S11 -22.5(4)
C16 C14 C15 S11 97.5(3)
C12 S11 C15 C14 16.5(3)
C2 S1 C17 C22 -21.1(4)
C2 S1 C17 C18 159.4(4)
C22 C17 C18 C19 -0.2(8)
S1 C17 C18 C19 179.3(5)
C17 C18 C19 C20 -0.2(10)
C18 C19 C20 C21 1.1(10)
C19 C20 C21 C22 -1.7(8)
C18 C17 C22 C21 -0.4(6)
S1 C17 C22 C21 -179.9(3)
C20 C21 C22 C17 1.3(7)
